data_2022199
loop_
_publ_author_name
'Nan, Hua'
'Chen, Li'
'Zhang, Rui-Juan'
'Zhao, Dan'

_publ_section_title
;
 A new langbeinite-type phosphate K~2~GdHf(PO~4~)~3~: synthesis, crystal
 structure, band structure and luminescence properties
;
_journal_coeditor_code KY3197
_journal_issue 8
_journal_name_full 'Acta Crystallographica Section C'
_journal_page_first
;
;
_journal_paper_doi 10.1107/S2053229620009857
_journal_volume 76
_journal_year 2020
_chemical_formula_moiety 'K2 Gd Hf (P O4)3'
_chemical_formula_sum 'Gd Hf K2 O12 P3'
_chemical_formula_weight 698.85
_chemical_name_systematic
;
Dipotassium gadolinium hafnium tris(phosphate)
;
_space_group_crystal_system cubic
_space_group_IT_number 198
_space_group_name_Hall 'P 2ac 2ab 3'
_space_group_name_H-M_alt 'P 21 3'
_audit_creation_method SHELXL-2018/3
_cell_angle_alpha 90
_cell_angle_beta 90
_cell_angle_gamma 90
_cell_formula_units_Z 4
_cell_length_a 10.3179(7)
_cell_length_b 10.3179(7)
_cell_length_c 10.3179(7)
_cell_measurement_reflns_used 1108
_cell_measurement_temperature 296(2)
_cell_measurement_theta_max 24.63
_cell_measurement_theta_min 2.71
_cell_volume 1098.43(13)
_computing_cell_refinement
;
SAINT (Bruker, 2018)
;
_computing_data_collection
;
APEX2 (Bruker, 2018)
;
_computing_data_reduction
;
SAINT (Bruker, 2018)
;
_computing_molecular_graphics
;
SHELXL2018  (Sheldrick, 2015b)
;
_computing_publication_material
;
SHELXTL2018  (Sheldrick, 2015b) and PLATON (Spek, 2020)
;
_computing_structure_refinement
;
SHELXL2018 (Sheldrick, 2015b)
;
_computing_structure_solution
;
SHELXS (Sheldrick, 2015a)
;
_diffrn_ambient_temperature 296(2)
_diffrn_detector_area_resol_mean 83.33
_diffrn_measured_fraction_theta_full 1.000
_diffrn_measured_fraction_theta_max 1.000
_diffrn_measurement_device_type 'Bruker SMART APEXII CCD area detector'
_diffrn_measurement_method '\w scans'
_diffrn_radiation_type MoK\a
_diffrn_radiation_wavelength 0.71073
_diffrn_reflns_av_R_equivalents 0.0451
_diffrn_reflns_av_unetI/netI 0.0301
_diffrn_reflns_limit_h_max 13
_diffrn_reflns_limit_h_min -11
_diffrn_reflns_limit_k_max 11
_diffrn_reflns_limit_k_min -13
_diffrn_reflns_limit_l_max 13
_diffrn_reflns_limit_l_min -10
_diffrn_reflns_number 7436
_diffrn_reflns_theta_full 25.242
_diffrn_reflns_theta_max 28.261
_diffrn_reflns_theta_min 2.792
_diffrn_source 'fine-focus sealed tube'
_exptl_absorpt_coefficient_mu 16.686
_exptl_absorpt_correction_T_max 0.709
_exptl_absorpt_correction_T_min 0.051
_exptl_absorpt_correction_type multi-scan
_exptl_absorpt_process_details
;
(SADABS; Bruker, 2018)
;
_exptl_crystal_colour colourless
_exptl_crystal_density_diffrn 4.226
_exptl_crystal_description prism
_exptl_crystal_F_000 1260
_exptl_crystal_size_max 0.200
_exptl_crystal_size_mid 0.040
_exptl_crystal_size_min 0.040
_refine_diff_density_max 0.525
_refine_diff_density_min -0.580
_refine_ls_abs_structure_details
;
Flack <i>x</i> determined using 363 quotients [(I+)-(I-)]/[(I+)+(I-)]
(Parsons <i>et al.</i>,  2013)
;
_refine_ls_abs_structure_Flack 0.019(11)
_refine_ls_extinction_coef 0.00042(12)
_refine_ls_extinction_expression Fc^*^=kFc[1+0.001xFc^2^\l^3^/sin(2\q)]^-1/4^
_refine_ls_extinction_method
;
SHELXL2018 (Sheldrick, 2015b)
;
_refine_ls_goodness_of_fit_ref 1.078
_refine_ls_hydrogen_treatment undef
_refine_ls_matrix_type full
_refine_ls_number_parameters 61
_refine_ls_number_reflns 927
_refine_ls_number_restraints 1
_refine_ls_restrained_S_all 1.077
_refine_ls_R_factor_all 0.0196
_refine_ls_R_factor_gt 0.0180
_refine_ls_shift/su_max 0.001
_refine_ls_shift/su_mean 0.000
_refine_ls_structure_factor_coef Fsqd
_refine_ls_weighting_details 'w=1/[\s^2^(Fo^2^)+(0.0054P)^2^+0.3204P] where P=(Fo^2^+2Fc^2^)/3'
_refine_ls_weighting_scheme calc
_refine_ls_wR_factor_gt 0.0300
_refine_ls_wR_factor_ref 0.0305
_reflns_number_gt 888
_reflns_number_total 927
_reflns_threshold_expression 'I > 2\s(I)'
_cod_data_source_file ky3197sup1.cif
_cod_data_source_block I
_cod_original_cell_volume 1098.4(2)
_cod_database_code 2022199
_shelx_space_group_comment
;
The symmetry employed for this shelxl refinement is uniquely defined
by the following loop, which should always be used as a source of
symmetry information in preference to the above space-group names.
They are only intended as comments.
;
_shelx_estimated_absorpt_t_min 0.135
_shelx_estimated_absorpt_t_max 0.555

loop_
_space_group_symop_operation_xyz
'x, y, z'
'z, x, y'
'y, z, x'
'-y+1/2, -z, x+1/2'
'z+1/2, -x+1/2, -y'
'-y, z+1/2, -x+1/2'
'-z+1/2, -x, y+1/2'
'-z, x+1/2, -y+1/2'
'y+1/2, -z+1/2, -x'
'-x+1/2, -y, z+1/2'
'x+1/2, -y+1/2, -z'
'-x, y+1/2, -z+1/2'

loop_
_atom_site_type_symbol
_atom_site_label
_atom_site_fract_x
_atom_site_fract_y
_atom_site_fract_z
_atom_site_U_iso_or_equiv
_atom_site_adp_type
_atom_site_calc_flag
_atom_site_occupancy
_atom_site_disorder_assembly
_atom_site_disorder_group
K K1 0.56920(17) 0.56920(17) 0.56920(17) 0.0320(7) Uani d 1 . .
K K2 0.7035(2) 0.2035(2) 0.2965(2) 0.0410(9) Uani d 1 . .
Hf Hf1 0.91688(3) 0.58312(3) 0.41688(3) 0.01225(14) Uani d 0.404(4) . .
Gd Gd1 0.91688(3) 0.58312(3) 0.41688(3) 0.01225(14) Uani d 0.596(4) . .
Hf Hf2 0.35145(3) 0.35145(3) 0.35145(3) 0.01377(14) Uani d 0.596(4) . .
Gd Gd2 0.35145(3) 0.35145(3) 0.35145(3) 0.01377(14) Uani d 0.404(4) . .
P P1 0.62435(17) 0.53517(17) 0.23556(17) 0.0151(4) Uani d 1 . .
O O1 0.5204(6) 0.4510(6) 0.2971(6) 0.0499(17) Uani d 1 . .
O O2 0.7445(7) 0.5203(7) 0.3167(7) 0.057(2) Uani d 1 . .
O O3 0.6512(6) 0.4885(5) 0.1003(6) 0.0437(15) Uani d 1 . .
O O4 0.5801(5) 0.6745(5) 0.2338(5) 0.0389(15) Uani d 1 . .

loop_
_atom_site_aniso_label
_atom_site_aniso_U_11
_atom_site_aniso_U_22
_atom_site_aniso_U_33
_atom_site_aniso_U_12
_atom_site_aniso_U_13
_atom_site_aniso_U_23
K1 0.0320(7) 0.0320(7) 0.0320(7) -0.0012(8) -0.0012(8) -0.0012(8)
K2 0.0410(9) 0.0410(9) 0.0410(9) -0.0009(9) 0.0009(9) 0.0009(9)
Hf1 0.01225(14) 0.01225(14) 0.01225(14) 0.00100(13) -0.00100(13) 0.00100(13)
Gd1 0.01225(14) 0.01225(14) 0.01225(14) 0.00100(13) -0.00100(13) 0.00100(13)
Hf2 0.01377(14) 0.01377(14) 0.01377(14) 0.00087(13) 0.00087(13) 0.00087(13)
Gd2 0.01377(14) 0.01377(14) 0.01377(14) 0.00087(13) 0.00087(13) 0.00087(13)
P1 0.0132(10) 0.0158(9) 0.0161(9) -0.0039(7) -0.0030(7) 0.0009(7)
O1 0.039(4) 0.054(4) 0.057(5) -0.032(3) 0.013(3) -0.002(3)
O2 0.043(4) 0.060(5) 0.067(5) -0.015(3) -0.034(4) 0.020(4)
O3 0.053(4) 0.043(4) 0.035(3) -0.003(3) 0.018(3) -0.014(3)
O4 0.039(3) 0.024(3) 0.054(4) 0.010(3) 0.012(3) -0.006(3)

loop_
_atom_type_symbol
_atom_type_description
_atom_type_scat_dispersion_real
_atom_type_scat_dispersion_imag
_atom_type_scat_source
O O 0.0106 0.0060 'International Tables Vol C Tables 4.2.6.8 and 6.1.1.4'
P P 0.1023 0.0942 'International Tables Vol C Tables 4.2.6.8 and 6.1.1.4'
K K 0.2009 0.2494 'International Tables Vol C Tables 4.2.6.8 and 6.1.1.4'
Gd Gd -0.1653 3.9035 'International Tables Vol C Tables 4.2.6.8 and 6.1.1.4'
Hf Hf -0.5830 6.1852 'International Tables Vol C Tables 4.2.6.8 and 6.1.1.4'

loop_
_geom_angle_atom_site_label_1
_geom_angle_atom_site_label_2
_geom_angle_atom_site_label_3
_geom_angle_site_symmetry_1
_geom_angle_site_symmetry_3
_geom_angle
_geom_angle_publ_flag
O3 K1 O3 10_665 6_656 96.41(17) ?
O3 K1 O3 10_665 5_566 96.41(17) ?
O3 K1 O3 6_656 5_566 96.41(17) ?
O3 K1 O1 10_665 . 100.21(19) ?
O3 K1 O1 6_656 . 153.02(18) ?
O3 K1 O1 5_566 . 102.63(16) ?
O3 K1 O1 10_665 2 153.02(17) ?
O3 K1 O1 6_656 2 102.63(16) ?
O3 K1 O1 5_566 2 100.21(19) ?
O1 K1 O1 . 2 55.49(17) ?
O3 K1 O1 10_665 3 102.63(16) ?
O3 K1 O1 6_656 3 100.21(19) ?
O3 K1 O1 5_566 3 153.02(18) ?
O1 K1 O1 . 3 55.49(17) ?
O1 K1 O1 2 3 55.49(17) ?
O3 K1 O2 10_665 . 60.53(15) ?
O3 K1 O2 6_656 . 156.92(17) ?
O3 K1 O2 5_566 . 85.92(15) ?
O1 K1 O2 . . 45.22(15) ?
O1 K1 O2 2 . 99.52(17) ?
O1 K1 O2 3 . 87.01(18) ?
O3 K1 O2 10_665 3 85.92(15) ?
O3 K1 O2 6_656 3 60.53(15) ?
O3 K1 O2 5_566 3 156.92(17) ?
O1 K1 O2 . 3 99.52(17) ?
O1 K1 O2 2 3 87.01(19) ?
O1 K1 O2 3 3 45.22(15) ?
O2 K1 O2 . 3 114.71(9) ?
O3 K1 O2 10_665 2 156.92(17) ?
O3 K1 O2 6_656 2 85.91(15) ?
O3 K1 O2 5_566 2 60.53(15) ?
O1 K1 O2 . 2 87.00(19) ?
O1 K1 O2 2 2 45.22(15) ?
O1 K1 O2 3 2 99.52(17) ?
O2 K1 O2 . 2 114.71(9) ?
O2 K1 O2 3 2 114.71(9) ?
O3 K1 O2 10_665 10_665 45.45(15) ?
O3 K1 O2 6_656 10_665 53.05(15) ?
O3 K1 O2 5_566 10_665 111.22(19) ?
O1 K1 O2 . 10_665 132.78(18) ?
O1 K1 O2 2 10_665 141.22(18) ?
O1 K1 O2 3 10_665 95.76(15) ?
O2 K1 O2 . 10_665 104.69(3) ?
O2 K1 O2 3 10_665 55.5(2) ?
O2 K1 O2 2 10_665 138.21(12) ?
O3 K1 O2 10_665 6_656 111.22(19) ?
O3 K1 O2 6_656 6_656 45.45(15) ?
O3 K1 O2 5_566 6_656 53.05(15) ?
O1 K1 O2 . 6_656 141.22(18) ?
O1 K1 O2 2 6_656 95.76(15) ?
O1 K1 O2 3 6_656 132.78(18) ?
O2 K1 O2 . 6_656 138.21(12) ?
O2 K1 O2 3 6_656 104.69(3) ?
O2 K1 O2 2 6_656 55.5(2) ?
O2 K1 O2 10_665 6_656 86.00(17) ?
O3 K1 O2 10_665 5_566 53.05(15) ?
O3 K1 O2 6_656 5_566 111.22(19) ?
O3 K1 O2 5_566 5_566 45.45(15) ?
O1 K1 O2 . 5_566 95.76(15) ?
O1 K1 O2 2 5_566 132.78(18) ?
O1 K1 O2 3 5_566 141.22(18) ?
O2 K1 O2 . 5_566 55.5(2) ?
O2 K1 O2 3 5_566 138.21(12) ?
O2 K1 O2 2 5_566 104.69(3) ?
O2 K1 O2 10_665 5_566 86.00(17) ?
O2 K1 O2 6_656 5_566 86.00(17) ?
O4 K2 O4 12_645 3 90.85(18) ?
O4 K2 O4 12_645 5_556 90.85(18) ?
O4 K2 O4 3 5_556 90.85(18) ?
O4 K2 O1 12_645 9_556 149.05(18) ?
O4 K2 O1 3 9_556 59.54(14) ?
O4 K2 O1 5_556 9_556 81.55(16) ?
O4 K2 O1 12_645 8_645 81.55(16) ?
O4 K2 O1 3 8_645 149.05(18) ?
O4 K2 O1 5_556 8_645 59.54(14) ?
O1 K2 O1 9_556 8_645 118.60(5) ?
O4 K2 O1 12_645 . 59.54(14) ?
O4 K2 O1 3 . 81.55(16) ?
O4 K2 O1 5_556 . 149.05(18) ?
O1 K2 O1 9_556 . 118.60(5) ?
O1 K2 O1 8_645 . 118.60(5) ?
O4 K2 O2 12_645 . 103.51(17) ?
O4 K2 O2 3 . 81.15(17) ?
O4 K2 O2 5_556 . 163.59(15) ?
O1 K2 O2 9_556 . 82.04(16) ?
O1 K2 O2 8_645 . 129.78(19) ?
O1 K2 O2 . . 43.99(15) ?
O4 K2 O2 12_645 8_645 81.15(17) ?
O4 K2 O2 3 8_645 163.59(15) ?
O4 K2 O2 5_556 8_645 103.51(17) ?
O1 K2 O2 9_556 8_645 129.78(19) ?
O1 K2 O2 8_645 8_645 43.99(15) ?
O1 K2 O2 . 8_645 82.04(16) ?
O2 K2 O2 . 8_645 86.8(2) ?
O4 K2 O2 12_645 9_556 163.59(15) ?
O4 K2 O2 3 9_556 103.51(17) ?
O4 K2 O2 5_556 9_556 81.15(17) ?
O1 K2 O2 9_556 9_556 43.99(15) ?
O1 K2 O2 8_645 9_556 82.04(16) ?
O1 K2 O2 . 9_556 129.78(19) ?
O2 K2 O2 . 9_556 86.8(2) ?
O2 K2 O2 8_645 9_556 86.8(2) ?
O4 K2 P1 12_645 9_556 171.54(11) ?
O4 K2 P1 3 9_556 81.50(11) ?
O4 K2 P1 5_556 9_556 92.86(11) ?
O1 K2 P1 9_556 9_556 25.14(10) ?
O1 K2 P1 8_645 9_556 106.88(13) ?
O1 K2 P1 . 9_556 115.33(12) ?
O2 K2 P1 . 9_556 71.87(13) ?
O2 K2 P1 8_645 9_556 105.32(17) ?
O2 K2 P1 9_556 9_556 24.87(11) ?
O4 K2 P1 12_645 8_645 92.86(11) ?
O4 K2 P1 3 8_645 171.54(11) ?
O4 K2 P1 5_556 8_645 81.50(11) ?
O1 K2 P1 9_556 8_645 115.33(12) ?
O1 K2 P1 8_645 8_645 25.14(10) ?
O1 K2 P1 . 8_645 106.88(13) ?
O2 K2 P1 . 8_645 105.32(17) ?
O2 K2 P1 8_645 8_645 24.87(11) ?
O2 K2 P1 9_556 8_645 71.87(13) ?
P1 K2 P1 9_556 8_645 95.21(7) ?
O4 K2 P1 12_645 . 81.50(11) ?
O4 K2 P1 3 . 92.86(11) ?
O4 K2 P1 5_556 . 171.54(11) ?
O1 K2 P1 9_556 . 106.88(13) ?
O1 K2 P1 8_645 . 115.33(12) ?
O1 K2 P1 . . 25.14(10) ?
O2 K2 P1 . . 24.87(11) ?
O2 K2 P1 8_645 . 71.87(13) ?
O2 K2 P1 9_556 . 105.32(17) ?
P1 K2 P1 9_556 . 95.21(7) ?
P1 K2 P1 8_645 . 95.21(7) ?
O3 Hf1 O3 2_655 9_556 95.6(2) ?
O3 Hf1 O3 2_655 10_665 95.6(2) ?
O3 Hf1 O3 9_556 10_665 95.6(2) ?
O3 Hf1 O2 2_655 5_566 92.8(3) ?
O3 Hf1 O2 9_556 5_566 171.4(2) ?
O3 Hf1 O2 10_665 5_566 82.1(2) ?
O3 Hf1 O2 2_655 4_664 82.1(2) ?
O3 Hf1 O2 9_556 4_664 92.8(3) ?
O3 Hf1 O2 10_665 4_664 171.4(2) ?
O2 Hf1 O2 5_566 4_664 89.8(2) ?
O3 Hf1 O2 2_655 . 171.4(2) ?
O3 Hf1 O2 9_556 . 82.1(2) ?
O3 Hf1 O2 10_665 . 92.8(3) ?
O2 Hf1 O2 5_566 . 89.8(2) ?
O2 Hf1 O2 4_664 . 89.8(2) ?
O3 Hf1 K1 2_655 . 132.85(16) ?
O3 Hf1 K1 9_556 . 114.41(16) ?
O3 Hf1 K1 10_665 . 48.33(16) ?
O2 Hf1 K1 5_566 . 58.1(2) ?
O2 Hf1 K1 4_664 . 128.55(18) ?
O2 Hf1 K1 . . 55.0(2) ?
O3 Hf1 K1 2_655 5_566 48.33(16) ?
O3 Hf1 K1 9_556 5_566 132.85(16) ?
O3 Hf1 K1 10_665 5_566 114.41(16) ?
O2 Hf1 K1 5_566 5_566 55.0(2) ?
O2 Hf1 K1 4_664 5_566 58.1(2) ?
O2 Hf1 K1 . 5_566 128.55(18) ?
K1 Hf1 K1 . 5_566 112.700(12) ?
O3 Hf1 K1 2_655 4_664 114.41(16) ?
O3 Hf1 K1 9_556 4_664 48.33(16) ?
O3 Hf1 K1 10_665 4_664 132.85(16) ?
O2 Hf1 K1 5_566 4_664 128.54(18) ?
O2 Hf1 K1 4_664 4_664 55.0(2) ?
O2 Hf1 K1 . 4_664 58.1(2) ?
K1 Hf1 K1 . 4_664 112.700(12) ?
K1 Hf1 K1 5_566 4_664 112.700(12) ?
O1 Hf2 O1 . 3 86.9(3) ?
O1 Hf2 O1 . 2 86.9(3) ?
O1 Hf2 O1 3 2 86.9(3) ?
O1 Hf2 O4 . 12_645 91.9(2) ?
O1 Hf2 O4 3 12_645 87.2(2) ?
O1 Hf2 O4 2 12_645 174.1(2) ?
O1 Hf2 O4 . 9_456 174.1(2) ?
O1 Hf2 O4 3 9_456 91.9(2) ?
O1 Hf2 O4 2 9_456 87.2(2) ?
O4 Hf2 O4 12_645 9_456 93.8(2) ?
O1 Hf2 O4 . 7_564 87.2(2) ?
O1 Hf2 O4 3 7_564 174.1(2) ?
O1 Hf2 O4 2 7_564 91.9(2) ?
O4 Hf2 O4 12_645 7_564 93.8(2) ?
O4 Hf2 O4 9_456 7_564 93.8(2) ?
O1 Hf2 K1 . . 52.59(18) ?
O1 Hf2 K1 3 . 52.59(18) ?
O1 Hf2 K1 2 . 52.59(18) ?
O4 Hf2 K1 12_645 . 122.52(15) ?
O4 Hf2 K1 9_456 . 122.52(15) ?
O4 Hf2 K1 7_564 . 122.52(15) ?
O1 Hf2 K2 . 3 129.18(18) ?
O1 Hf2 K2 3 3 52.5(2) ?
O1 Hf2 K2 2 3 64.5(2) ?
O4 Hf2 K2 12_645 3 112.26(15) ?
O4 Hf2 K2 9_456 3 46.77(15) ?
O4 Hf2 K2 7_564 3 131.77(16) ?
K1 Hf2 K2 . 3 77.102(15) ?
O1 Hf2 K2 . 2 64.5(2) ?
O1 Hf2 K2 3 2 129.18(18) ?
O1 Hf2 K2 2 2 52.5(2) ?
O4 Hf2 K2 12_645 2 131.77(16) ?
O4 Hf2 K2 9_456 2 112.26(15) ?
O4 Hf2 K2 7_564 2 46.77(15) ?
K1 Hf2 K2 . 2 77.102(15) ?
K2 Hf2 K2 3 2 115.167(11) ?
O1 Hf2 K2 . . 52.5(2) ?
O1 Hf2 K2 3 . 64.5(2) ?
O1 Hf2 K2 2 . 129.18(18) ?
O4 Hf2 K2 12_645 . 46.77(15) ?
O4 Hf2 K2 9_456 . 131.77(16) ?
O4 Hf2 K2 7_564 . 112.26(15) ?
K1 Hf2 K2 . . 77.102(15) ?
K2 Hf2 K2 3 . 115.168(11) ?
K2 Hf2 K2 2 . 115.166(11) ?
O3 P1 O2 . . 109.4(4) ?
O3 P1 O4 . . 110.5(4) ?
O2 P1 O4 . . 110.7(4) ?
O3 P1 O1 . . 109.6(4) ?
O2 P1 O1 . . 106.9(4) ?
O4 P1 O1 . . 109.6(4) ?
O3 P1 K1 . . 166.9(2) ?
O2 P1 K1 . . 66.3(3) ?
O4 P1 K1 . . 82.4(2) ?
O1 P1 K1 . . 62.1(3) ?
O3 P1 K2 . . 79.3(2) ?
O2 P1 K2 . . 67.4(3) ?
O4 P1 K2 . . 169.7(2) ?
O1 P1 K2 . . 62.6(3) ?
K1 P1 K2 . . 87.73(6) ?
O3 P1 K1 . 4_664 47.8(3) ?
O2 P1 K1 . 4_664 62.0(3) ?
O4 P1 K1 . 4_664 121.5(2) ?
O1 P1 K1 . 4_664 128.4(3) ?
K1 P1 K1 . 4_664 127.88(6) ?
K2 P1 K1 . 4_664 67.25(7) ?
O3 P1 K2 . 2 103.3(3) ?
O2 P1 K2 . 2 145.6(3) ?
O4 P1 K2 . 2 45.3(2) ?
O1 P1 K2 . 2 70.8(3) ?
K1 P1 K2 . 2 84.01(5) ?
K2 P1 K2 . 2 130.81(7) ?
K1 P1 K2 4_664 2 146.83(6) ?
P1 O1 Hf2 . . 167.8(5) ?
P1 O1 K1 . . 92.2(3) ?
Hf2 O1 K1 . . 94.9(2) ?
P1 O1 K2 . . 92.2(3) ?
Hf2 O1 K2 . . 95.8(2) ?
K1 O1 K2 . . 102.8(2) ?
P1 O2 Hf1 . . 156.4(4) ?
P1 O2 K1 . . 88.3(3) ?
Hf1 O2 K1 . . 91.6(2) ?
P1 O2 K2 . . 87.7(3) ?
Hf1 O2 K2 . . 115.7(2) ?
K1 O2 K2 . . 97.7(2) ?
P1 O2 K1 . 4_664 94.4(3) ?
Hf1 O2 K1 . 4_664 88.6(2) ?
K1 O2 K1 . 4_664 172.6(2) ?
K2 O2 K1 . 4_664 75.56(18) ?
P1 O3 Hf1 . 3_554 150.2(4) ?
P1 O3 K1 . 4_664 110.2(3) ?
Hf1 O3 K1 3_554 4_664 98.85(19) ?
P1 O4 Hf2 . 6_655 135.7(3) ?
P1 O4 K2 . 2 113.4(3) ?
Hf2 O4 K2 6_655 2 101.33(19) ?

loop_
_geom_bond_atom_site_label_1
_geom_bond_atom_site_label_2
_geom_bond_site_symmetry_2
_geom_bond_distance
_geom_bond_publ_flag
K1 O3 10_665 2.963(6) ?
K1 O3 6_656 2.963(6) ?
K1 O3 5_566 2.963(6) ?
K1 O1 . 3.102(7) ?
K1 O1 2 3.102(7) ?
K1 O1 3 3.102(7) ?
K1 O2 . 3.212(8) ?
K1 O2 3 3.212(8) ?
K1 O2 2 3.212(8) ?
K1 O2 10_665 3.327(9) ?
K1 O2 6_656 3.327(9) ?
K1 O2 5_566 3.327(9) ?
K2 O4 12_645 2.958(6) ?
K2 O4 3 2.958(6) ?
K2 O4 5_556 2.958(6) ?
K2 O1 9_556 3.176(8) ?
K2 O1 8_645 3.176(8) ?
K2 O1 . 3.176(8) ?
K2 O2 . 3.303(7) ?
K2 O2 8_645 3.303(7) ?
K2 O2 9_556 3.303(7) ?
K2 P1 9_556 3.574(3) ?
K2 P1 8_645 3.574(3) ?
K2 P1 . 3.574(3) ?
Hf1 O3 2_655 2.150(6) ?
Hf1 O3 9_556 2.150(6) ?
Hf1 O3 10_665 2.150(6) ?
Hf1 O2 5_566 2.157(6) ?
Hf1 O2 4_664 2.157(6) ?
Hf1 O2 . 2.157(6) ?
Hf2 O1 . 2.099(5) ?
Hf2 O1 3 2.099(5) ?
Hf2 O1 2 2.099(5) ?
Hf2 O4 12_645 2.146(5) ?
Hf2 O4 9_456 2.146(5) ?
Hf2 O4 7_564 2.146(5) ?
P1 O3 . 1.502(6) ?
P1 O2 . 1.504(6) ?
P1 O4 . 1.509(5) ?
P1 O1 . 1.519(6) ?

_cod_database_fobs_code 2022199
